data_1529068
loop_
_publ_author_name
'Bartoloni, Marco'
'Jin, Xian'
'Marcaida, Maria Jos\'e'
'Banha, Jo\~ao'
'Dibonaventura, Ivan'
'Bongoni, Swathi'
'Bartho, Kathrin'
'Gr\"abner, Olivia'
'Sefkow, Michael'
'Darbre, Tamis'
'Reymond, Jean-Louis'

_publ_section_title
;
 Bridged bicyclic peptides as potential drug scaffolds: synthesis,
 structure, protein binding and stability
;
_journal_issue 10
_journal_name_full 'Chem. Sci.'
_journal_page_first 5473
_journal_paper_doi 10.1039/C5SC01699A
_journal_volume 6
_journal_year 2015
_chemical_absolute_configuration syn
_chemical_formula_sum 'C39 H64 N8 O12'
_chemical_formula_weight 836.98
_chemical_name_systematic
;
 ?
;
_space_group_IT_number 4
_symmetry_cell_setting monoclinic
_symmetry_Int_Tables_number 4
_symmetry_space_group_name_Hall 'P 2yb'
_symmetry_space_group_name_H-M 'P 1 21 1'
_atom_sites_solution_hydrogens mixed
_audit_creation_date 2013-11-25T10:55:59-00:00
_audit_creation_method 'WinGX routine CIF_UPDATE'
_audit_update_record
;
2015-05-07 deposited with the CCDC.
2015-07-13 downloaded from the CCDC.
;
_cell_angle_alpha 90.000(5)
_cell_angle_beta 103.191(5)
_cell_angle_gamma 90.000(5)
_cell_formula_units_Z 2
_cell_length_a 9.769(5)
_cell_length_b 13.318(5)
_cell_length_c 17.543(5)
_cell_measurement_reflns_used 6282
_cell_measurement_temperature 173(2)
_cell_measurement_theta_max 25.935
_cell_measurement_theta_min 2.127
_cell_volume 2222.2(15)
_computing_cell_refinement
;
        CrysAlisPro, Agilent Technologies,
        Version 1.171.36.32 (release 02-08-2013 CrysAlis171 .NET)
        (compiled Aug  2 2013,16:46:58)
;
_computing_data_collection
;
        CrysAlisPro, Agilent Technologies,
        Version 1.171.36.32 (release 02-08-2013 CrysAlis171 .NET)
        (compiled Aug  2 2013,16:46:58)
;
_computing_data_reduction
;
        CrysAlisPro, Agilent Technologies,
        Version 1.171.36.32 (release 02-08-2013 CrysAlis171 .NET)
        (compiled Aug  2 2013,16:46:58)
;
_computing_structure_refinement 'SHELXL-2013 (Sheldrick, 2013)'
_diffrn_ambient_temperature 173(2)
_diffrn_detector_area_resol_mean 16.0965
_diffrn_measured_fraction_theta_full 0.998
_diffrn_measured_fraction_theta_max 0.911
_diffrn_measurement_device_type 'SuperNova, Single source at offset, Eos'
_diffrn_measurement_method '\w scans'
_diffrn_orient_matrix_UB_11 0.0003541
_diffrn_orient_matrix_UB_12 0.0475608
_diffrn_orient_matrix_UB_13 0.0182487
_diffrn_orient_matrix_UB_21 0.0546873
_diffrn_orient_matrix_UB_22 0.0161793
_diffrn_orient_matrix_UB_23 -0.0177014
_diffrn_orient_matrix_UB_31 -0.0508255
_diffrn_orient_matrix_UB_32 0.0177402
_diffrn_orient_matrix_UB_33 -0.0327667
_diffrn_radiation_monochromator mirror
_diffrn_radiation_type MoK\a
_diffrn_radiation_wavelength 0.71069
_diffrn_reflns_av_R_equivalents 0.0286
_diffrn_reflns_av_unetI/netI 0.0486
_diffrn_reflns_Laue_measured_fraction_full 0.998
_diffrn_reflns_Laue_measured_fraction_max 0.911
_diffrn_reflns_limit_h_max 12
_diffrn_reflns_limit_h_min -12
_diffrn_reflns_limit_k_max 16
_diffrn_reflns_limit_k_min -16
_diffrn_reflns_limit_l_max 21
_diffrn_reflns_limit_l_min -21
_diffrn_reflns_number 17813
_diffrn_reflns_point_group_measured_fraction_full 0.968
_diffrn_reflns_point_group_measured_fraction_max 0.855
_diffrn_reflns_theta_full 25
_diffrn_reflns_theta_max 27.235
_diffrn_reflns_theta_min 1.939
_exptl_absorpt_coefficient_mu 0.093
_exptl_absorpt_correction_T_max 1
_exptl_absorpt_correction_T_min 0.786
_exptl_absorpt_correction_type gaussian
_exptl_absorpt_process_details
;
        CrysAlisPro, Agilent Technologies,
        Version 1.171.36.32 (release 02-08-2013 CrysAlis171 .NET)
        (compiled Aug  2 2013,16:46:58)
Numerical absorption correction based on gaussian integration over
                        a multifaceted crystal model
;
_exptl_crystal_density_diffrn 1.251
_exptl_crystal_description prism
_exptl_crystal_F_000 900
_exptl_crystal_size_max 0.3124
_exptl_crystal_size_mid 0.1804
_exptl_crystal_size_min 0.1192
_refine_diff_density_max 0.662
_refine_diff_density_min -0.667
_refine_diff_density_rms 0.053
_refine_ls_abs_structure_details
;
 Flack x determined using 3006 quotients [(I+)-(I-)]/[(I+)+(I-)]
 (Parsons and Flack (2004), Acta Cryst. A60, s61).
;
_refine_ls_abs_structure_Flack -0.2(5)
_refine_ls_extinction_method none
_refine_ls_goodness_of_fit_ref 1.039
_refine_ls_hydrogen_treatment constr
_refine_ls_matrix_type full
_refine_ls_number_parameters 539
_refine_ls_number_reflns 8517
_refine_ls_number_restraints 1
_refine_ls_restrained_S_all 1.039
_refine_ls_R_factor_all 0.0658
_refine_ls_R_factor_gt 0.0571
_refine_ls_shift/su_max 0.001
_refine_ls_shift/su_mean 0
_refine_ls_structure_factor_coef Fsqd
_refine_ls_weighting_details 'w=1/[\s^2^(Fo^2^)+(0.0692P)^2^+1.5426P] where P=(Fo^2^+2Fc^2^)/3'
_refine_ls_weighting_scheme calc
_refine_ls_wR_factor_gt 0.1425
_refine_ls_wR_factor_ref 0.1496
_reflns_number_gt 7513
_reflns_number_total 8517
_reflns_threshold_expression 'I > 2\s(I)'
_cod_data_source_file c5sc01699a2.cif
_cod_data_source_block 13jlr009
_cod_depositor_comments 'Adding full bibliography for 1529064--1529068.cif.'
_cod_original_sg_symbol_H-M 'P 21'
_cod_database_code 1529068

loop_
_symmetry_equiv_pos_as_xyz
'x, y, z'
'-x, y+1/2, -z'

loop_
_atom_site_label
_atom_site_type_symbol
_atom_site_fract_x
_atom_site_fract_y
_atom_site_fract_z
_atom_site_U_iso_or_equiv
_atom_site_adp_type
_atom_site_occupancy
_atom_site_calc_flag
C1 C 0.9374(5) -0.0520(3) 0.4279(2) 0.0293(9) Uani 1 d
C2 C 1.0437(5) 0.0174(3) 0.4580(2) 0.0281(9) Uani 1 d
H2 H 1.1326 -0.0053 0.4869 0.034 Uiso 1 calc
C3 C 1.0193(5) 0.1190(3) 0.4457(2) 0.0270(9) Uani 1 d
H3 H 1.092 0.1652 0.4671 0.032 Uiso 1 calc
C4 C 0.8910(4) 0.1555(3) 0.4028(2) 0.0238(8) Uani 1 d
C5 C 0.7870(5) 0.0858(3) 0.3734(3) 0.0314(10) Uani 1 d
H5 H 0.6989 0.1087 0.3436 0.038 Uiso 1 calc
C6 C 0.8077(5) -0.0171(4) 0.3861(3) 0.0376(11) Uani 1 d
H6 H 0.7336 -0.063 0.3664 0.045 Uiso 1 calc
C7 C 0.8625(4) 0.2658(3) 0.3901(2) 0.0243(9) Uani 1 d
H7A H 0.8495 0.2955 0.4398 0.029 Uiso 1 calc
H7B H 0.773 0.2742 0.3507 0.029 Uiso 1 calc
C8 C 0.9771(4) 0.3249(3) 0.3631(2) 0.0233(8) Uani 1 d
H8 H 1.0627 0.3227 0.407 0.028 Uiso 1 calc
C9 C 1.0179(4) 0.2767(3) 0.2919(2) 0.0221(8) Uani 1 d
C10 C 0.7821(4) 0.3165(3) 0.2006(2) 0.0286(9) Uani 1 d
H10A H 0.7759 0.3855 0.2205 0.034 Uiso 1 calc
H10B H 0.718 0.2722 0.2215 0.034 Uiso 1 calc
C11 C 0.7481(5) 0.3144(3) 0.1115(3) 0.0305(9) Uani 1 d
H11A H 0.7759 0.3782 0.0903 0.037 Uiso 1 calc
H11B H 0.6464 0.3033 0.0901 0.037 Uiso 1 calc
C12 C 0.8342(5) 0.2269(4) 0.0915(3) 0.0328(10) Uani 1 d
H12A H 0.856 0.2369 0.0396 0.039 Uiso 1 calc
H12B H 0.7825 0.1629 0.0909 0.039 Uiso 1 calc
C13 C 0.9694(4) 0.2261(3) 0.1563(2) 0.0247(8) Uani 1 d
H13 H 0.9942 0.1551 0.1722 0.03 Uiso 1 calc
C14 C 1.0935(4) 0.2749(3) 0.1317(2) 0.0247(9) Uani 1 d
C15 C 1.2327(4) 0.4264(3) 0.1284(2) 0.0248(9) Uani 1 d
H15 H 1.2463 0.4004 0.0772 0.03 Uiso 1 calc
C16 C 1.3710(4) 0.4157(3) 0.1888(2) 0.0256(9) Uani 1 d
C17 C 1.4914(4) 0.3700(3) 0.3206(3) 0.0285(9) Uani 1 d
H17 H 1.5681 0.3439 0.2968 0.034 Uiso 1 calc
C18 C 1.4703(5) 0.2942(4) 0.3820(3) 0.0425(12) Uani 1 d
H18A H 1.3871 0.3127 0.4013 0.064 Uiso 1 calc
H18B H 1.5532 0.294 0.4257 0.064 Uiso 1 calc
H18C H 1.4571 0.2271 0.3586 0.064 Uiso 1 calc
C19 C 1.5417(4) 0.4703(3) 0.3605(2) 0.0288(9) Uani 1 d
C21 C 1.4790(5) 0.6277(4) 0.4164(3) 0.0362(11) Uani 1 d
H21A H 1.5721 0.6524 0.4113 0.043 Uiso 1 calc
H21B H 1.4855 0.6115 0.4722 0.043 Uiso 1 calc
C22 C 1.3709(5) 0.7095(4) 0.3912(3) 0.0348(10) Uani 1 d
H22A H 1.3621 0.7233 0.3348 0.042 Uiso 1 calc
H22B H 1.4049 0.7716 0.4204 0.042 Uiso 1 calc
C23 C 1.2229(4) 0.6830(3) 0.4048(3) 0.0294(9) Uani 1 d
H23A H 1.2291 0.6175 0.4321 0.035 Uiso 1 calc
H23B H 1.1972 0.7341 0.4401 0.035 Uiso 1 calc
C24 C 1.1058(5) 0.6772(3) 0.3313(3) 0.0278(9) Uani 1 d
H24A H 1.1443 0.6517 0.2875 0.033 Uiso 1 calc
H24B H 1.068 0.7454 0.3173 0.033 Uiso 1 calc
C25 C 0.9874(4) 0.6088(3) 0.3427(2) 0.0244(8) Uani 1 d
H25 H 0.9699 0.623 0.3956 0.029 Uiso 1 calc
C26 C 1.0298(4) 0.4980(3) 0.3410(2) 0.0232(8) Uani 1 d
C27 C 0.7538(5) 0.6847(3) 0.2987(3) 0.0281(9) Uani 1 d
C28 C 0.6185(5) 0.6923(4) 0.2358(3) 0.0358(11) Uani 1 d
H28A H 0.5395 0.671 0.2587 0.043 Uiso 1 calc
H28B H 0.603 0.7637 0.2206 0.043 Uiso 1 calc
C30 C 0.6783(5) 0.6672(3) 0.1102(3) 0.0325(10) Uani 1 d
C31 C 0.6774(4) 0.5948(3) 0.0436(2) 0.0279(9) Uani 1 d
H31 H 0.6526 0.5264 0.0596 0.034 Uiso 1 calc
C32 C 0.5703(5) 0.6256(4) -0.0305(3) 0.0365(11) Uani 1 d
H32A H 0.4779 0.636 -0.0174 0.044 Uiso 1 calc
H32B H 0.5996 0.6903 -0.0495 0.044 Uiso 1 calc
C33 C 0.5544(7) 0.5487(5) -0.0949(4) 0.0609(17) Uani 1 d
H33 H 0.6502 0.5282 -0.1003 0.073 Uiso 1 calc
C34 C 0.4739(7) 0.5923(7) -0.1732(4) 0.073(2) Uani 1 d
H34A H 0.3777 0.6088 -0.1698 0.109 Uiso 1 calc
H34B H 0.4712 0.5427 -0.2148 0.109 Uiso 1 calc
H34C H 0.5213 0.6532 -0.1851 0.109 Uiso 1 calc
C35 C 0.9301(5) 0.5612(3) 0.0828(2) 0.0273(9) Uani 1 d
C36 C 0.4789(13) 0.4576(7) -0.0758(6) 0.142(6) Uani 1 d
H36A H 0.514 0.4402 -0.0205 0.213 Uiso 1 calc
H36B H 0.4953 0.4013 -0.1085 0.213 Uiso 1 calc
H36C H 0.3778 0.4715 -0.0858 0.213 Uiso 1 calc
C45 C 1.1985(5) 0.5392(3) 0.1192(3) 0.0313(10) Uani 1 d
H45A H 1.1858 0.5654 0.17 0.038 Uiso 1 calc
H45B H 1.28 0.5744 0.1069 0.038 Uiso 1 calc
C48 C 1.0682(5) 0.5645(4) 0.0564(3) 0.0429(13) Uani 1 d
H48A H 1.0619 0.5168 0.0124 0.051 Uiso 1 calc
H48B H 1.0798 0.6326 0.0362 0.051 Uiso 1 calc
N1 N 0.9282(4) 0.2787(2) 0.22134(19) 0.0235(7) Uani 1 d
N2 N 1.1171(3) 0.3722(2) 0.14832(19) 0.0220(7) Uani 1 d
H2A H 1.0603 0.4045 0.1722 0.026 Uiso 1 calc
N3 N 1.3653(4) 0.3780(3) 0.2587(2) 0.0253(7) Uani 1 d
H3A H 1.2843 0.3578 0.2671 0.03 Uiso 1 calc
N4 N 0.8180(4) 0.5911(3) 0.0280(2) 0.0308(8) Uani 1 d
H4 H 0.8294 0.6089 -0.0185 0.037 Uiso 1 calc
N5 N 0.6139(4) 0.6340(3) 0.1658(2) 0.0318(8) Uani 1 d
H5A H 0.5687 0.5763 0.1594 0.038 Uiso 1 calc
N6 N 0.9358(4) 0.4298(2) 0.35197(19) 0.0227(7) Uani 1 d
H6A H 0.8495 0.4482 0.3525 0.027 Uiso 1 calc
N7 N 1.4436(4) 0.5359(3) 0.3692(2) 0.0319(8) Uani 1 d
H7 H 1.3552 0.5241 0.3461 0.038 Uiso 1 calc
N12 N 0.8555(4) 0.6248(2) 0.2851(2) 0.0258(7) Uani 1 d
H12 H 0.8424 0.5938 0.2397 0.031 Uiso 1 calc
O1 O 0.9669(4) -0.1506(2) 0.4424(2) 0.0412(8) Uani 1 d
H1 H 0.8989 -0.1855 0.4187 0.062 Uiso 1 calc
O2 O 1.1347(3) 0.2361(2) 0.30072(17) 0.0278(6) Uani 1 d
O3 O 1.1470(3) 0.4730(2) 0.33132(19) 0.0333(7) Uani 1 d
O4 O 1.1678(3) 0.2243(2) 0.0986(2) 0.0388(8) Uani 1 d
O5 O 1.4821(3) 0.4448(2) 0.17393(19) 0.0353(7) Uani 1 d
O6 O 1.6683(3) 0.4850(3) 0.3857(2) 0.0391(8) Uani 1 d
O7 O 0.7347(4) 0.7502(3) 0.1144(2) 0.0481(9) Uani 1 d
O8 O 0.9204(3) 0.5336(2) 0.14792(16) 0.0286(6) Uani 1 d
O9 O 0.7623(3) 0.7333(2) 0.35979(19) 0.0361(7) Uani 1 d
C1S C 1.3185(11) 0.0031(8) 0.3431(6) 0.105(3) Uani 1 d
C2S C 0.969(3) 0.9504(11) 0.1959(11) 0.307(19) Uani 1 d
C3S C 1.233(2) 0.8198(11) 0.1338(17) 0.247(14) Uani 1 d
O1S O 1.2701(8) 0.0565(4) 0.2727(4) 0.103(2) Uani 1 d
H1S H 1.2328 0.1105 0.2821 0.155 Uiso 1 calc
O2S O 0.9119(10) 0.9100(9) 0.1224(12) 0.292(10) Uani 1 d
H2S H 0.8517 0.8663 0.1262 0.438 Uiso 1 calc
O3S O 1.085(4) 0.8298(13) 0.0664(7) 0.51(3) Uani 1 d
H3S H 1.0263 0.788 0.0756 0.759 Uiso 1 calc
H1S1 H 1.3947 -0.0385 0.3369 0.759 Uiso 1 d
H1S2 H 1.2423 -0.0373 0.3516 0.759 Uiso 1 d
H1S3 H 1.3474 0.0498 0.3841 0.759 Uiso 1 d
H2S1 H 1.0642 0.9597 0.2033 0.759 Uiso 1 d
H2S2 H 0.9468 0.9036 0.2344 0.759 Uiso 1 d
H2S3 H 0.9196 1.0124 0.2002 0.759 Uiso 1 d
H3S1 H 1.2477 0.8812 0.1614 0.759 Uiso 1 d
H3S2 H 1.3063 0.8075 0.1068 0.759 Uiso 1 d
H3S3 H 1.2226 0.7654 0.1662 0.759 Uiso 1 d

loop_
_atom_site_aniso_label
_atom_site_aniso_U_11
_atom_site_aniso_U_22
_atom_site_aniso_U_33
_atom_site_aniso_U_23
_atom_site_aniso_U_13
_atom_site_aniso_U_12
C1 0.037(3) 0.025(2) 0.024(2) 0.0015(16) 0.0038(18) 0.0021(18)
C2 0.029(2) 0.030(2) 0.025(2) 0.0067(17) 0.0052(17) 0.0041(18)
C3 0.027(2) 0.030(2) 0.024(2) 0.0025(17) 0.0036(17) -0.0026(18)
C4 0.025(2) 0.025(2) 0.022(2) 0.0006(16) 0.0079(16) -0.0006(16)
C5 0.025(2) 0.031(2) 0.034(2) 0.0003(18) -0.0013(19) 0.0016(18)
C6 0.035(3) 0.030(2) 0.042(3) 0.000(2) -0.003(2) -0.005(2)
C7 0.025(2) 0.025(2) 0.024(2) 0.0026(16) 0.0095(17) 0.0006(17)
C8 0.023(2) 0.024(2) 0.024(2) 0.0024(16) 0.0074(16) 0.0032(17)
C9 0.024(2) 0.0171(17) 0.027(2) 0.0015(15) 0.0090(16) -0.0008(16)
C10 0.025(2) 0.030(2) 0.032(2) -0.0048(18) 0.0089(18) 0.0013(18)
C11 0.026(2) 0.035(2) 0.029(2) -0.0033(18) 0.0044(18) 0.0007(19)
C12 0.029(2) 0.037(2) 0.032(2) -0.0089(19) 0.0054(18) -0.004(2)
C13 0.027(2) 0.024(2) 0.025(2) -0.0053(16) 0.0095(17) -0.0031(17)
C14 0.025(2) 0.030(2) 0.0206(19) -0.0042(16) 0.0070(16) -0.0015(18)
C15 0.023(2) 0.030(2) 0.024(2) -0.0009(17) 0.0103(17) -0.0012(17)
C16 0.024(2) 0.0224(19) 0.032(2) -0.0039(17) 0.0094(18) 0.0014(17)
C17 0.019(2) 0.036(2) 0.030(2) 0.0017(18) 0.0052(17) 0.0038(18)
C18 0.035(3) 0.048(3) 0.043(3) 0.015(2) 0.005(2) 0.001(2)
C19 0.023(2) 0.041(2) 0.024(2) 0.0030(18) 0.0077(17) 0.0030(19)
C21 0.025(2) 0.048(3) 0.036(2) -0.013(2) 0.0070(19) -0.003(2)
C22 0.031(2) 0.034(2) 0.041(3) -0.004(2) 0.014(2) -0.0029(19)
C23 0.026(2) 0.034(2) 0.029(2) -0.0052(18) 0.0076(18) -0.0001(19)
C24 0.029(2) 0.024(2) 0.031(2) 0.0029(17) 0.0081(18) 0.0004(17)
C25 0.024(2) 0.025(2) 0.025(2) -0.0025(16) 0.0074(16) -0.0007(17)
C26 0.024(2) 0.024(2) 0.020(2) -0.0003(15) 0.0043(16) 0.0012(16)
C27 0.027(2) 0.023(2) 0.036(2) 0.0010(18) 0.0105(19) -0.0035(17)
C28 0.027(2) 0.041(3) 0.039(3) -0.001(2) 0.007(2) 0.007(2)
C30 0.026(2) 0.030(2) 0.039(3) 0.0074(19) 0.0024(19) 0.0006(19)
C31 0.019(2) 0.031(2) 0.032(2) 0.0098(18) 0.0018(17) 0.0004(17)
C32 0.022(2) 0.045(3) 0.039(3) 0.009(2) 0.0002(19) 0.005(2)
C33 0.054(4) 0.062(4) 0.051(3) -0.011(3) -0.019(3) 0.013(3)
C34 0.060(4) 0.113(6) 0.040(3) -0.004(3) 0.000(3) 0.030(4)
C35 0.027(2) 0.025(2) 0.028(2) 0.0063(17) 0.0041(17) -0.0002(17)
C36 0.194(12) 0.069(5) 0.107(7) 0.010(5) -0.082(8) -0.046(7)
C45 0.025(2) 0.029(2) 0.040(2) 0.0074(19) 0.0090(19) -0.0026(18)
C48 0.037(3) 0.051(3) 0.044(3) 0.024(2) 0.015(2) 0.007(2)
N1 0.0246(18) 0.0236(16) 0.0241(17) -0.0020(13) 0.0091(14) 0.0013(14)
N2 0.0220(18) 0.0240(17) 0.0221(17) -0.0013(13) 0.0091(14) 0.0001(14)
N3 0.0175(17) 0.0323(18) 0.0269(18) -0.0004(15) 0.0065(14) 0.0005(14)
N4 0.0256(19) 0.037(2) 0.0293(19) 0.0106(16) 0.0056(15) 0.0028(16)
N5 0.0220(19) 0.039(2) 0.034(2) 0.0022(16) 0.0050(15) -0.0031(16)
N6 0.0203(18) 0.0228(17) 0.0264(17) -0.0007(14) 0.0085(14) 0.0005(13)
N7 0.0184(18) 0.041(2) 0.036(2) -0.0066(17) 0.0051(15) 0.0001(16)
N12 0.0247(18) 0.0238(17) 0.0272(18) -0.0015(14) 0.0025(14) 0.0021(14)
O1 0.047(2) 0.0244(15) 0.047(2) 0.0003(14) -0.0011(16) 0.0035(15)
O2 0.0266(16) 0.0277(15) 0.0311(16) 0.0037(12) 0.0106(12) 0.0064(13)
O3 0.0267(17) 0.0270(15) 0.052(2) -0.0015(14) 0.0208(14) 0.0010(13)
O4 0.0368(18) 0.0368(17) 0.050(2) -0.0168(15) 0.0244(16) -0.0063(15)
O5 0.0230(16) 0.0418(18) 0.0432(19) 0.0091(15) 0.0117(14) -0.0016(14)
O6 0.0191(16) 0.050(2) 0.0467(19) -0.0101(16) 0.0044(14) 0.0010(15)
O7 0.054(2) 0.0319(18) 0.059(2) 0.0055(16) 0.0130(18) -0.0076(16)
O8 0.0268(16) 0.0319(15) 0.0280(16) 0.0073(13) 0.0081(12) 0.0038(13)
O9 0.0355(18) 0.0300(16) 0.0451(19) -0.0121(15) 0.0141(15) 0.0000(14)
C1S 0.103(7) 0.099(7) 0.116(7) 0.031(6) 0.032(6) 0.031(6)
C2S 0.47(4) 0.101(10) 0.215(17) -0.081(11) -0.21(2) 0.109(16)
C3S 0.31(2) 0.089(9) 0.45(4) -0.059(15) 0.31(3) -0.052(13)
O1S 0.132(5) 0.070(4) 0.123(5) -0.002(3) 0.060(4) 0.032(4)
O2S 0.088(6) 0.177(10) 0.58(3) 0.206(15) 0.005(10) -0.056(6)
O3S 1.23(8) 0.196(15) 0.103(9) 0.017(8) 0.18(2) 0.25(3)

loop_
_atom_type_symbol
_atom_type_description
_atom_type_scat_dispersion_real
_atom_type_scat_dispersion_imag
_atom_type_scat_source
C C 0.0033 0.0016 'International Tables Vol C Tables 4.2.6.8 and 6.1.1.4'
H H 0 0 'International Tables Vol C Tables 4.2.6.8 and 6.1.1.4'
N N 0.0061 0.0033 'International Tables Vol C Tables 4.2.6.8 and 6.1.1.4'
O O 0.0106 0.006 'International Tables Vol C Tables 4.2.6.8 and 6.1.1.4'

loop_
_exptl_crystal_face_index_h
_exptl_crystal_face_index_k
_exptl_crystal_face_index_l
_exptl_crystal_face_perp_dist
0 0 6 0.063
0 0 -6 0.0968
2 -3 -2 0.1663
-2 -1 -3 0.1352
2 1 3 0.1202
0 3 -2 0.08
0 5 9 0.0596
0 -5 -9 0.0596
5 5 2 0.1195
0 16 -13 0.0638
0 -15 16 0.1035
-2 0 0 0.1211
7 -1 -2 0.1559

loop_
_geom_angle_atom_site_label_1
_geom_angle_atom_site_label_2
_geom_angle_atom_site_label_3
_geom_angle
O1 C1 C6 123.4(4)
O1 C1 C2 117.5(4)
C6 C1 C2 119.1(4)
C3 C2 C1 120.1(4)
C2 C3 C4 121.8(4)
C5 C4 C3 117.4(4)
C5 C4 C7 120.3(4)
C3 C4 C7 122.3(4)
C4 C5 C6 122.1(4)
C1 C6 C5 119.6(4)
C4 C7 C8 115.1(3)
N6 C8 C7 109.6(3)
N6 C8 C9 114.1(3)
C7 C8 C9 112.5(3)
O2 C9 N1 120.8(4)
O2 C9 C8 118.9(4)
N1 C9 C8 120.4(3)
N1 C10 C11 102.6(3)
C10 C11 C12 104.3(4)
C11 C12 C13 105.2(3)
N1 C13 C14 113.1(3)
N1 C13 C12 103.3(3)
C14 C13 C12 113.2(3)
O4 C14 N2 122.9(4)
O4 C14 C13 119.6(4)
N2 C14 C13 117.5(3)
N2 C15 C16 113.7(3)
N2 C15 C45 110.4(3)
C16 C15 C45 107.6(3)
O5 C16 N3 122.3(4)
O5 C16 C15 120.4(4)
N3 C16 C15 117.3(4)
N3 C17 C18 110.5(4)
N3 C17 C19 114.0(3)
C18 C17 C19 109.6(4)
O6 C19 N7 123.1(4)
O6 C19 C17 119.5(4)
N7 C19 C17 117.3(4)
N7 C21 C22 112.1(4)
C21 C22 C23 113.7(4)
C24 C23 C22 115.3(4)
C23 C24 C25 111.6(4)
N12 C25 C24 113.6(3)
N12 C25 C26 109.1(3)
C24 C25 C26 110.9(3)
O3 C26 N6 121.5(4)
O3 C26 C25 121.5(4)
N6 C26 C25 117.0(3)
O9 C27 N12 124.1(4)
O9 C27 C28 118.0(4)
N12 C27 C28 117.9(4)
N5 C28 C27 115.8(4)
O7 C30 N5 121.9(5)
O7 C30 C31 122.8(4)
N5 C30 C31 115.3(4)
N4 C31 C30 109.0(4)
N4 C31 C32 110.0(4)
C30 C31 C32 111.6(4)
C33 C32 C31 112.9(4)
C36 C33 C32 110.8(7)
C36 C33 C34 109.2(6)
C32 C33 C34 111.1(5)
O8 C35 N4 122.2(4)
O8 C35 C48 123.7(4)
N4 C35 C48 114.1(4)
C48 C45 C15 114.7(4)
C45 C48 C35 115.2(4)
C9 N1 C13 118.0(3)
C9 N1 C10 128.5(3)
C13 N1 C10 113.0(3)
C14 N2 C15 122.4(3)
C16 N3 C17 120.6(3)
C35 N4 C31 121.6(4)
C30 N5 C28 120.5(4)
C26 N6 C8 119.6(3)
C19 N7 C21 121.7(4)
C27 N12 C25 122.5(4)

loop_
_geom_bond_atom_site_label_1
_geom_bond_atom_site_label_2
_geom_bond_distance
C1 O1 1.356(5)
C1 C6 1.391(7)
C1 C2 1.400(6)
C2 C3 1.382(6)
C3 C4 1.394(6)
C4 C5 1.386(6)
C4 C7 1.503(6)
C5 C6 1.395(6)
C7 C8 1.529(6)
C8 N6 1.455(5)
C8 C9 1.535(5)
C9 O2 1.240(5)
C9 N1 1.343(5)
C10 N1 1.479(6)
C10 C11 1.522(6)
C11 C12 1.525(6)
C12 C13 1.534(6)
C13 N1 1.471(5)
C13 C14 1.523(6)
C14 O4 1.229(5)
C14 N2 1.336(5)
C15 N2 1.449(5)
C15 C16 1.522(6)
C15 C45 1.539(6)
C16 O5 1.235(5)
C16 N3 1.337(5)
C17 N3 1.449(5)
C17 C18 1.524(6)
C17 C19 1.535(6)
C19 O6 1.230(5)
C19 N7 1.332(6)
C21 N7 1.472(6)
C21 C22 1.511(7)
C22 C23 1.559(6)
C23 C24 1.518(6)
C24 C25 1.520(6)
C25 N12 1.460(5)
C25 C26 1.534(6)
C26 O3 1.241(5)
C26 N6 1.337(5)
C27 O9 1.239(5)
C27 N12 1.337(5)
C27 C28 1.520(6)
C28 N5 1.444(6)
C30 O7 1.230(6)
C30 N5 1.350(6)
C30 C31 1.515(7)
C31 N4 1.461(5)
C31 C32 1.526(6)
C32 C33 1.507(8)
C33 C36 1.498(12)
C33 C34 1.532(8)
C35 O8 1.225(5)
C35 N4 1.343(6)
C35 C48 1.523(6)
C45 C48 1.520(7)
C1S O1S 1.411(11)
C2S O2S 1.39(2)
C3S O3S 1.65(3)
